data_1564505
loop_
_publ_author_name
'Thamilarasan, V.'
'Revathi, P.'
'Praveena, A.'
'Kim, Jinheung'
'Chandramohan, Vivek'
'Sengottuvelan, N.'

_publ_section_title
;
 Synthesis and characterization of dimeric Schiff base CoII, NiII, CuII
 complexes for their catalytic application of aerobic oxidation of alcohol
 and interaction with biomolecules
;
_journal_name_full 'Inorganica Chimica Acta'
_journal_page_first 119626
_journal_paper_doi 10.1016/j.ica.2020.119626
_journal_volume 508
_journal_year 2020
_chemical_formula_moiety 'C34 H26 Cl2 Cu2 N4 O2'
_chemical_formula_sum 'C34 H26 Cl2 Cu2 N4 O2'
_chemical_formula_weight 720.57
_space_group_crystal_system monoclinic
_space_group_IT_number 14
_space_group_name_Hall '-P 2ybc'
_space_group_name_H-M_alt 'P 1 21/c 1'
_atom_sites_solution_hydrogens geom
_cell_angle_alpha 90
_cell_angle_beta 118.4633(17)
_cell_angle_gamma 90
_cell_formula_units_Z 2
_cell_length_a 8.2043(3)
_cell_length_b 25.7781(8)
_cell_length_c 7.8686(2)
_cell_measurement_reflns_used 8778
_cell_measurement_temperature 296(2)
_cell_measurement_theta_max 27.76
_cell_measurement_theta_min 2.82
_cell_volume 1462.98(8)
_computing_cell_refinement 'SAINT (Bruker, 2002)'
_computing_data_collection 'SMART (Bruker, 2002)'
_computing_data_reduction SAINT
_computing_molecular_graphics 'Ortep-3 for Windows (Farrugia, 2012)'
_computing_publication_material 'WinGX publication routines (Farrugia, 2012)'
_computing_structure_refinement 'SHELXL-2013 (Sheldrick, 2008)'
_computing_structure_solution 'SHELXS-2013 (Sheldrick, 2008)'
_diffrn_ambient_temperature 296(2)
_diffrn_measured_fraction_theta_full 0.998
_diffrn_measured_fraction_theta_max 0.998
_diffrn_measurement_device_type 'Bruker SMART CCD area-detector'
_diffrn_measurement_method '\f and \w scans'
_diffrn_radiation_type MoK\a
_diffrn_radiation_wavelength 0.71073
_diffrn_reflns_av_R_equivalents 0.0391
_diffrn_reflns_av_unetI/netI 0.0258
_diffrn_reflns_Laue_measured_fraction_full 0.998
_diffrn_reflns_Laue_measured_fraction_max 0.998
_diffrn_reflns_limit_h_max 10
_diffrn_reflns_limit_h_min -10
_diffrn_reflns_limit_k_max 34
_diffrn_reflns_limit_k_min -34
_diffrn_reflns_limit_l_max 10
_diffrn_reflns_limit_l_min -10
_diffrn_reflns_number 27764
_diffrn_reflns_point_group_measured_fraction_full 0.998
_diffrn_reflns_point_group_measured_fraction_max 0.998
_diffrn_reflns_theta_full 25.242
_diffrn_reflns_theta_max 28.350
_diffrn_reflns_theta_min 0.790
_diffrn_source 'fine-focus sealed tube'
_exptl_absorpt_coefficient_mu 1.677
_exptl_absorpt_correction_T_max 0.766
_exptl_absorpt_correction_T_min 0.716
_exptl_absorpt_correction_type multi-scan
_exptl_absorpt_process_details 'SADABS (Bruker, 2002)'
_exptl_crystal_colour green
_exptl_crystal_density_diffrn 1.636
_exptl_crystal_description block
_exptl_crystal_F_000 732
_exptl_crystal_size_max 0.20
_exptl_crystal_size_mid 0.18
_exptl_crystal_size_min 0.15
_refine_diff_density_max 0.381
_refine_diff_density_min -0.461
_refine_diff_density_rms 0.059
_refine_ls_extinction_coef .
_refine_ls_extinction_method none
_refine_ls_goodness_of_fit_ref 1.103
_refine_ls_hydrogen_treatment constr
_refine_ls_matrix_type full
_refine_ls_number_parameters 200
_refine_ls_number_reflns 3633
_refine_ls_number_restraints 0
_refine_ls_restrained_S_all 1.103
_refine_ls_R_factor_all 0.0426
_refine_ls_R_factor_gt 0.0321
_refine_ls_shift/su_max 0.001
_refine_ls_shift/su_mean 0.000
_refine_ls_structure_factor_coef Fsqd
_refine_ls_weighting_details 'w=1/[\s^2^(Fo^2^)+(0.0283P)^2^+0.7168P] where P=(Fo^2^+2Fc^2^)/3'
_refine_ls_weighting_scheme calc
_refine_ls_wR_factor_gt 0.0661
_refine_ls_wR_factor_ref 0.0701
_reflns_Friedel_coverage 0.000
_reflns_Friedel_fraction_full .
_reflns_Friedel_fraction_max .
_reflns_number_gt 3159
_reflns_number_total 3633
_reflns_threshold_expression 'I > 2\s(I)'
_cod_data_source_file cnu1511.cif
_cod_data_source_block shelx
_cod_original_sg_symbol_H-M 'P 21/c'
_cod_database_code 1564505
_shelx_space_group_comment
;
The symmetry employed for this shelxl refinement is uniquely defined
by the following loop, which should always be used as a source of
symmetry information in preference to the above space-group names.
They are only intended as comments.
;
_shelxl_version_number 2013-4

loop_
_space_group_symop_operation_xyz
'x, y, z'
'-x, y+1/2, -z+1/2'
'-x, -y, -z'
'x, -y-1/2, z-1/2'

loop_
_atom_site_label
_atom_site_type_symbol
_atom_site_fract_x
_atom_site_fract_y
_atom_site_fract_z
_atom_site_U_iso_or_equiv
_atom_site_adp_type
_atom_site_occupancy
_atom_site_site_symmetry_order
_atom_site_calc_flag
_atom_site_refinement_flags_posn
_atom_site_refinement_flags_adp
_atom_site_refinement_flags_occupancy
_atom_site_disorder_assembly
_atom_site_disorder_group
Cu1 Cu 0.25157(4) 0.02441(2) 0.60476(5) 0.02793(9) Uani 1 1 d . . . . .
O2 O 0.1913(2) 0.09017(7) 0.6729(3) 0.0373(5) Uani 1 1 d . . . . .
C3 C 0.2965(4) 0.12310(9) 0.8033(4) 0.0296(5) Uani 1 1 d . . . . .
C4 C 0.2086(4) 0.16828(11) 0.8299(5) 0.0398(7) Uani 1 1 d . . . . .
H4 H 0.0815 0.1726 0.7529 0.048 Uiso 1 1 calc R U . . .
C5 C 0.3057(4) 0.20474(10) 0.9637(5) 0.0406(7) Uani 1 1 d . . . . .
H5 H 0.2429 0.2330 0.9778 0.049 Uiso 1 1 calc R U . . .
C6 C 0.5014(4) 0.20119(9) 1.0839(4) 0.0342(6) Uani 1 1 d . . . . .
C7 C 0.6003(5) 0.23950(11) 1.2235(4) 0.0442(8) Uani 1 1 d . . . . .
H7 H 0.5365 0.2673 1.2392 0.053 Uiso 1 1 calc R U . . .
C8 C 0.7875(5) 0.23645(11) 1.3355(4) 0.0496(8) Uani 1 1 d . . . . .
H8 H 0.8518 0.2622 1.4256 0.060 Uiso 1 1 calc R U . . .
C9 C 0.8818(5) 0.19393(12) 1.3130(4) 0.0469(8) Uani 1 1 d . . . . .
H9 H 1.0096 0.1915 1.3901 0.056 Uiso 1 1 calc R U . . .
C10 C 0.7895(4) 0.15591(11) 1.1797(4) 0.0378(7) Uani 1 1 d . . . . .
H10 H 0.8561 0.1283 1.1674 0.045 Uiso 1 1 calc R U . . .
C11 C 0.5954(4) 0.15779(10) 1.0606(4) 0.0294(6) Uani 1 1 d . . . . .
C12 C 0.4903(3) 0.11789(9) 0.9212(4) 0.0254(5) Uani 1 1 d . . . . .
C13 C 0.5834(3) 0.07191(9) 0.9120(4) 0.0253(5) Uani 1 1 d . . . . .
H13 H 0.7110 0.0707 0.9917 0.030 Uiso 1 1 calc R U . . .
N14 N 0.5082(3) 0.03206(7) 0.8044(3) 0.0247(4) Uani 1 1 d . . . . .
C15 C 0.6311(3) -0.01192(8) 0.8279(4) 0.0273(5) Uani 1 1 d . . . . .
H15A H 0.6810 -0.0258 0.9577 0.033 Uiso 1 1 calc R U . . .
H15B H 0.7339 -0.0003 0.8093 0.033 Uiso 1 1 calc R U . . .
C16 C 0.5261(3) -0.05330(9) 0.6842(4) 0.0250(5) Uani 1 1 d . . . . .
C17 C 0.6133(4) -0.09846(10) 0.6731(4) 0.0327(6) Uani 1 1 d . . . . .
H17 H 0.7397 -0.1032 0.7533 0.039 Uiso 1 1 calc R U . . .
C18 C 0.5097(4) -0.13587(10) 0.5419(4) 0.0373(7) Uani 1 1 d . . . . .
H18 H 0.5650 -0.1664 0.5319 0.045 Uiso 1 1 calc R U . . .
C19 C 0.3226(4) -0.12768(11) 0.4251(4) 0.0389(7) Uani 1 1 d . . . . .
H19 H 0.2500 -0.1527 0.3356 0.047 Uiso 1 1 calc R U . . .
C20 C 0.2443(4) -0.08207(10) 0.4425(4) 0.0350(6) Uani 1 1 d . . . . .
H20 H 0.1179 -0.0768 0.3641 0.042 Uiso 1 1 calc R U . . .
N21 N 0.3453(3) -0.04499(8) 0.5693(3) 0.0270(5) Uani 1 1 d . . . . .
Cl22 Cl -0.00028(9) 0.02639(2) 0.29876(9) 0.03218(15) Uani 1 1 d . . . . .

loop_
_atom_site_aniso_label
_atom_site_aniso_U_11
_atom_site_aniso_U_22
_atom_site_aniso_U_33
_atom_site_aniso_U_23
_atom_site_aniso_U_13
_atom_site_aniso_U_12
Cu1 0.01921(13) 0.02702(13) 0.03027(17) -0.00605(13) 0.00588(13) 0.00241(12)
O2 0.0227(9) 0.0312(9) 0.0463(12) -0.0135(8) 0.0069(8) 0.0023(7)
C3 0.0294(14) 0.0276(12) 0.0323(14) 0.0010(10) 0.0151(12) 0.0012(10)
C4 0.0349(16) 0.0340(14) 0.0482(18) -0.0015(12) 0.0178(14) 0.0085(12)
C5 0.0478(18) 0.0279(13) 0.0478(17) -0.0013(12) 0.0243(15) 0.0104(12)
C6 0.0489(17) 0.0222(12) 0.0320(15) 0.0011(10) 0.0196(14) 0.0005(11)
C7 0.070(2) 0.0253(13) 0.0391(17) -0.0038(12) 0.0271(16) -0.0029(13)
C8 0.069(2) 0.0318(15) 0.0338(16) -0.0096(12) 0.0124(16) -0.0178(14)
C9 0.0461(19) 0.0369(15) 0.0379(18) -0.0028(13) 0.0040(15) -0.0117(13)
C10 0.0358(16) 0.0297(13) 0.0367(15) -0.0024(11) 0.0083(13) -0.0024(11)
C11 0.0356(15) 0.0231(12) 0.0289(14) 0.0002(10) 0.0148(12) -0.0027(11)
C12 0.0265(12) 0.0229(11) 0.0247(12) 0.0000(9) 0.0105(11) 0.0002(9)
C13 0.0212(12) 0.0262(11) 0.0253(13) -0.0004(10) 0.0085(10) 0.0004(9)
N14 0.0219(9) 0.0247(10) 0.0246(11) -0.0018(8) 0.0087(9) 0.0025(7)
C15 0.0217(11) 0.0274(11) 0.0293(14) -0.0019(10) 0.0093(11) 0.0038(8)
C16 0.0247(12) 0.0248(11) 0.0278(13) 0.0014(9) 0.0144(11) 0.0006(9)
C17 0.0285(14) 0.0282(13) 0.0392(16) 0.0011(11) 0.0144(13) 0.0050(10)
C18 0.0440(17) 0.0216(12) 0.0510(19) -0.0030(11) 0.0266(15) 0.0052(11)
C19 0.0360(15) 0.0304(14) 0.0491(18) -0.0129(12) 0.0194(14) -0.0082(12)
C20 0.0247(12) 0.0335(13) 0.0423(17) -0.0072(11) 0.0122(13) -0.0032(11)
N21 0.0223(11) 0.0253(10) 0.0320(12) -0.0030(9) 0.0118(9) 0.0007(8)
Cl22 0.0234(3) 0.0371(3) 0.0286(3) 0.0010(3) 0.0065(3) 0.0031(3)

loop_
_atom_type_symbol
_atom_type_description
_atom_type_scat_dispersion_real
_atom_type_scat_dispersion_imag
_atom_type_scat_source
C C 0.0033 0.0016 'International Tables Vol C Tables 4.2.6.8 and 6.1.1.4'
H H 0.0000 0.0000 'International Tables Vol C Tables 4.2.6.8 and 6.1.1.4'
N N 0.0061 0.0033 'International Tables Vol C Tables 4.2.6.8 and 6.1.1.4'
O O 0.0106 0.0060 'International Tables Vol C Tables 4.2.6.8 and 6.1.1.4'
Cl Cl 0.1484 0.1585 'International Tables Vol C Tables 4.2.6.8 and 6.1.1.4'
Cu Cu 0.3201 1.2651 'International Tables Vol C Tables 4.2.6.8 and 6.1.1.4'

loop_
_geom_angle_atom_site_label_1
_geom_angle_atom_site_label_2
_geom_angle_atom_site_label_3
_geom_angle
_geom_angle_site_symmetry_1
_geom_angle_site_symmetry_3
O2 Cu1 N14 90.50(8) . .
O2 Cu1 N21 172.18(8) . .
N14 Cu1 N21 82.21(8) . .
O2 Cu1 Cl22 92.88(6) . .
N14 Cu1 Cl22 157.84(7) . .
N21 Cu1 Cl22 94.94(6) . .
C3 O2 Cu1 129.79(16) . .
O2 C3 C12 125.0(2) . .
O2 C3 C4 117.1(2) . .
C12 C3 C4 117.8(2) . .
C5 C4 C3 121.8(3) . .
C5 C4 H4 119.1 . .
C3 C4 H4 119.1 . .
C4 C5 C6 122.1(3) . .
C4 C5 H5 118.9 . .
C6 C5 H5 118.9 . .
C7 C6 C11 120.4(3) . .
C7 C6 C5 121.3(3) . .
C11 C6 C5 118.3(2) . .
C8 C7 C6 121.1(3) . .
C8 C7 H7 119.4 . .
C6 C7 H7 119.4 . .
C7 C8 C9 119.0(3) . .
C7 C8 H8 120.5 . .
C9 C8 H8 120.5 . .
C10 C9 C8 121.3(3) . .
C10 C9 H9 119.3 . .
C8 C9 H9 119.3 . .
C9 C10 C11 121.4(3) . .
C9 C10 H10 119.3 . .
C11 C10 H10 119.3 . .
C10 C11 C6 116.8(2) . .
C10 C11 C12 123.6(2) . .
C6 C11 C12 119.5(2) . .
C3 C12 C13 120.4(2) . .
C3 C12 C11 120.4(2) . .
C13 C12 C11 119.1(2) . .
N14 C13 C12 126.5(2) . .
N14 C13 H13 116.7 . .
C12 C13 H13 116.7 . .
C13 N14 C15 116.7(2) . .
C13 N14 Cu1 127.38(16) . .
C15 N14 Cu1 115.90(14) . .
N14 C15 C16 110.03(19) . .
N14 C15 H15A 109.7 . .
C16 C15 H15A 109.7 . .
N14 C15 H15B 109.7 . .
C16 C15 H15B 109.7 . .
H15A C15 H15B 108.2 . .
N21 C16 C17 122.0(2) . .
N21 C16 C15 116.8(2) . .
C17 C16 C15 121.2(2) . .
C18 C17 C16 118.9(2) . .
C18 C17 H17 120.6 . .
C16 C17 H17 120.6 . .
C17 C18 C19 119.2(2) . .
C17 C18 H18 120.4 . .
C19 C18 H18 120.4 . .
C20 C19 C18 119.2(3) . .
C20 C19 H19 120.4 . .
C18 C19 H19 120.4 . .
N21 C20 C19 121.9(3) . .
N21 C20 H20 119.0 . .
C19 C20 H20 119.0 . .
C16 N21 C20 118.7(2) . .
C16 N21 Cu1 114.95(16) . .
C20 N21 Cu1 126.30(18) . .

loop_
_geom_bond_atom_site_label_1
_geom_bond_atom_site_label_2
_geom_bond_distance
_geom_bond_site_symmetry_2
Cu1 O2 1.9126(17) .
Cu1 N14 1.946(2) .
Cu1 N21 2.018(2) .
Cu1 Cl22 2.3081(7) .
O2 C3 1.294(3) .
C3 C12 1.415(4) .
C3 C4 1.436(4) .
C4 C5 1.352(4) .
C4 H4 0.9300 .
C5 C6 1.426(4) .
C5 H5 0.9300 .
C6 C7 1.411(4) .
C6 C11 1.420(4) .
C7 C8 1.361(5) .
C7 H7 0.9300 .
C8 C9 1.400(5) .
C8 H8 0.9300 .
C9 C10 1.370(4) .
C9 H9 0.9300 .
C10 C11 1.412(4) .
C10 H10 0.9300 .
C11 C12 1.450(3) .
C12 C13 1.430(3) .
C13 N14 1.286(3) .
C13 H13 0.9300 .
N14 C15 1.469(3) .
C15 C16 1.493(3) .
C15 H15A 0.9700 .
C15 H15B 0.9700 .
C16 N21 1.336(3) .
C16 C17 1.390(3) .
C17 C18 1.372(4) .
C17 H17 0.9300 .
C18 C19 1.379(4) .
C18 H18 0.9300 .
C19 C20 1.377(4) .
C19 H19 0.9300 .
C20 N21 1.345(3) .
C20 H20 0.9300 .

loop_
_geom_hbond_atom_site_label_D
_geom_hbond_atom_site_label_H
_geom_hbond_atom_site_label_A
_geom_hbond_distance_DH
_geom_hbond_distance_HA
_geom_hbond_distance_DA
_geom_hbond_angle_DHA
_geom_hbond_site_symmetry_A
C13 H13 Cl22 0.93 2.70 3.521(3) 148 1_656
C15 H15B Cl22 0.97 2.78 3.631(3) 147 3_656
C20 H20 O2 0.93 2.44 3.248(3) 146 3_556
C20 H20 Cl22 0.93 2.79 3.310(3) 116 .
